data_4115848
loop_
_publ_author_name
'K. C. Kumara Swamy'
'Sudha Kumaraswamy'
'Praveen Kommana'

_publ_section_title
;
 Very Strong C-H...O, N-H...O, and O-H...O Hydrogen Bonds Involving a
 Cyclic Phosphate
;
_journal_name_full 'Journal of the American Chemical Society'
_journal_page_first 12642
_journal_page_last 12649
_journal_paper_doi 10.1021/ja010713x
_journal_volume 123
_journal_year 2001
_chemical_formula_sum 'C28 H40 N O6 P'
_chemical_formula_weight 517.58
_chemical_name_systematic
; 
 ? 
;
_space_group_IT_number 4
_symmetry_cell_setting monoclinic
_symmetry_space_group_name_Hall 'P 2yb'
_symmetry_space_group_name_H-M 'P 1 21 1'
_atom_sites_solution_hydrogens geom
_atom_sites_solution_primary direct
_atom_sites_solution_secondary difmap
_audit_creation_method SHELXL-97
_cell_angle_alpha 90.00
_cell_angle_beta 96.998(10)
_cell_angle_gamma 90.00
_cell_formula_units_Z 4
_cell_length_a 14.647(3)
_cell_length_b 10.056(2)
_cell_length_c 19.454(3)
_cell_measurement_temperature 293(2)
_cell_volume 2844.0(9)
_computing_structure_refinement 'SHELXL-97 (Sheldrick, 1997)'
_computing_structure_solution 'SHELXS-97 (Sheldrick, 1990)'
_diffrn_ambient_temperature 293(2)
_diffrn_measured_fraction_theta_full 0.999
_diffrn_measured_fraction_theta_max 0.999
_diffrn_radiation_monochromator graphite
_diffrn_radiation_source 'fine-focus sealed tube'
_diffrn_radiation_type MoK\a
_diffrn_radiation_wavelength 0.71073
_diffrn_reflns_av_R_equivalents 0.0132
_diffrn_reflns_av_sigmaI/netI 0.0392
_diffrn_reflns_limit_h_max 17
_diffrn_reflns_limit_h_min 0
_diffrn_reflns_limit_k_max 11
_diffrn_reflns_limit_k_min 0
_diffrn_reflns_limit_l_max 22
_diffrn_reflns_limit_l_min -23
_diffrn_reflns_number 5502
_diffrn_reflns_theta_full 24.98
_diffrn_reflns_theta_max 24.98
_diffrn_reflns_theta_min 1.65
_exptl_absorpt_coefficient_mu 0.137
_exptl_absorpt_correction_T_max 0.9732
_exptl_absorpt_correction_T_min 0.9474
_exptl_absorpt_correction_type none
_exptl_crystal_density_diffrn 1.209
_exptl_crystal_F_000 1112
_exptl_crystal_size_max 0.40
_exptl_crystal_size_mid 0.30
_exptl_crystal_size_min 0.20
_refine_diff_density_max 0.232
_refine_diff_density_min -0.261
_refine_diff_density_rms 0.045
_refine_ls_abs_structure_details 'Flack H D (1983), Acta Cryst. A39, 876-881'
_refine_ls_abs_structure_Flack 0.02(16)
_refine_ls_extinction_method none
_refine_ls_goodness_of_fit_ref 1.070
_refine_ls_hydrogen_treatment mixed
_refine_ls_matrix_type full
_refine_ls_number_parameters 689
_refine_ls_number_reflns 5306
_refine_ls_number_restraints 1
_refine_ls_restrained_S_all 1.070
_refine_ls_R_factor_all 0.0739
_refine_ls_R_factor_gt 0.0434
_refine_ls_shift/su_max 0.002
_refine_ls_shift/su_mean 0.000
_refine_ls_structure_factor_coef Fsqd
_refine_ls_weighting_details 'w=1/[\s^2^(Fo^2^)+(0.0775P)^2^+0.1353P] where P=(Fo^2^+2Fc^2^)/3'
_refine_ls_weighting_scheme calc
_refine_ls_wR_factor_gt 0.1104
_refine_ls_wR_factor_ref 0.1392
_reflns_number_gt 3348
_reflns_number_total 5306
_reflns_threshold_expression >2sigma(I)
_cod_data_source_file ja010713x_10.cif
_cod_data_source_block compound7
_cod_depositor_comments
;
The following automatic conversions were performed:

'_refine_ls_weighting_scheme' value 'calc
w=1/[\s^2^(Fo^2^)+(0.0775P)^2^+0.1353P] where P=(Fo^2^+2Fc^2^)/3' was
changed to 'calc'. New tag '_refine_ls_weighting_details' was
created. The value of the new tag was set to
'w=1/[\s^2^(Fo^2^)+(0.0775P)^2^+0.1353P] where P=(Fo^2^+2Fc^2^)/3'.

Automatic conversion script
Id: cif_fix_values 3143 2015-03-26 13:38:13Z robertas 
;
_cod_original_cell_volume 2844.1(10)
_cod_database_code 4115848

loop_
_symmetry_equiv_pos_as_xyz
'x, y, z'
'-x, y+1/2, -z'

loop_
_atom_site_label
_atom_site_type_symbol
_atom_site_fract_x
_atom_site_fract_y
_atom_site_fract_z
_atom_site_U_iso_or_equiv
_atom_site_adp_type
_atom_site_occupancy
_atom_site_calc_flag
_atom_site_refinement_flags
P1 P 0.15539(10) 0.09796(12) 0.91353(7) 0.0387(4) Uani 1 d .
O1 O 0.0450(2) 0.0927(4) 0.90667(16) 0.0401(9) Uani 1 d .
O2 O 0.1909(2) 0.0459(3) 0.98979(17) 0.0400(9) Uani 1 d .
O3 O 0.1890(3) 0.0092(4) 0.86135(19) 0.0446(10) Uani 1 d .
O4 O 0.1793(3) 0.2410(4) 0.91530(19) 0.0527(11) Uani 1 d .
P2 P 0.65619(10) 0.37947(12) 0.41204(7) 0.0377(4) Uani 1 d .
O5 O 0.5458(2) 0.3744(4) 0.40797(16) 0.0400(9) Uani 1 d .
O6 O 0.6915(3) 0.4303(3) 0.48886(18) 0.0442(10) Uani 1 d .
O7 O 0.6819(2) 0.4772(4) 0.36083(18) 0.0409(9) Uani 1 d .
O8 O 0.6866(3) 0.2405(4) 0.4104(2) 0.0583(12) Uani 1 d .
C1 C -0.0057(3) -0.0193(6) 0.8817(3) 0.0407(13) Uani 1 d .
C2 C -0.0544(4) -0.0196(6) 0.8156(3) 0.0423(13) Uani 1 d .
C3 C -0.1026(4) -0.1365(6) 0.7963(3) 0.0489(15) Uani 1 d .
H3 H -0.1336 -0.1417 0.7517 0.059 Uiso 1 calc R
C4 C -0.1070(4) -0.2455(6) 0.8399(3) 0.0511(15) Uani 1 d .
C5 C -0.0608(3) -0.2352(6) 0.9063(3) 0.0463(15) Uani 1 d .
H5 H -0.0644 -0.3053 0.9370 0.056 Uiso 1 calc R
C6 C -0.0100(3) -0.1259(6) 0.9279(3) 0.0389(12) Uani 1 d .
C7 C 0.0390(3) -0.1220(6) 1.0011(3) 0.0426(13) Uani 1 d .
H7A H 0.0402 -0.0310 1.0178 0.051 Uiso 1 calc R
H7B H 0.0045 -0.1746 1.0309 0.051 Uiso 1 calc R
C8 C 0.1364(4) -0.1742(6) 1.0065(3) 0.0417(14) Uani 1 d .
C9 C 0.1538(4) -0.3073(6) 1.0183(3) 0.0422(14) Uani 1 d .
H9 H 0.1046 -0.3651 1.0203 0.051 Uiso 1 calc R
C10 C 0.2423(4) -0.3575(6) 1.0272(3) 0.0480(15) Uani 1 d .
C11 C 0.3133(4) -0.2677(6) 1.0264(3) 0.0516(16) Uani 1 d .
H11 H 0.3730 -0.3008 1.0335 0.062 Uiso 1 calc R
C12 C 0.3025(4) -0.1317(6) 1.0158(3) 0.0453(14) Uani 1 d .
C13 C 0.2118(4) -0.0899(5) 1.0031(3) 0.0367(13) Uani 1 d .
C14 C -0.0624(4) 0.1031(7) 0.7679(3) 0.0528(16) Uani 1 d .
C15 C -0.1234(5) 0.0769(8) 0.7007(3) 0.076(2) Uani 1 d .
H15A H -0.1317 0.1579 0.6745 0.114 Uiso 1 calc R
H15B H -0.1821 0.0447 0.7105 0.114 Uiso 1 calc R
H15C H -0.0949 0.0115 0.6742 0.114 Uiso 1 calc R
C16 C -0.1064(5) 0.2173(8) 0.8039(4) 0.077(2) Uani 1 d .
H16A H -0.1160 0.2915 0.7728 0.115 Uiso 1 calc R
H16B H -0.0665 0.2434 0.8445 0.115 Uiso 1 calc R
H16C H -0.1644 0.1888 0.8170 0.115 Uiso 1 calc R
C17 C 0.0308(4) 0.1501(8) 0.7486(3) 0.075(2) Uani 1 d .
H17A H 0.0564 0.0826 0.7218 0.113 Uiso 1 calc R
H17B H 0.0719 0.1667 0.7901 0.113 Uiso 1 calc R
H17C H 0.0225 0.2305 0.7219 0.113 Uiso 1 calc R
C18 C -0.1574(4) -0.3700(8) 0.8162(4) 0.077(2) Uani 1 d .
H18A H -0.1983 -0.3518 0.7748 0.116 Uiso 1 calc R
H18B H -0.1921 -0.4010 0.8517 0.116 Uiso 1 calc R
H18C H -0.1139 -0.4370 0.8066 0.116 Uiso 1 calc R
C19 C 0.2590(4) -0.5035(6) 1.0395(3) 0.0589(18) Uani 1 d .
H19A H 0.3162 -0.5282 1.0237 0.088 Uiso 1 calc R
H19B H 0.2098 -0.5535 1.0146 0.088 Uiso 1 calc R
H19C H 0.2617 -0.5221 1.0881 0.088 Uiso 1 calc R
C20 C 0.3858(4) -0.0390(7) 1.0198(3) 0.0557(16) Uani 1 d .
C21 C 0.4753(5) -0.1075(10) 1.0508(5) 0.120(3) Uani 1 d .
H21A H 0.4701 -0.1336 1.0977 0.181 Uiso 1 calc R
H21B H 0.5258 -0.0469 1.0504 0.181 Uiso 1 calc R
H21C H 0.4858 -0.1848 1.0239 0.181 Uiso 1 calc R
C22 C 0.3736(5) 0.0796(10) 1.0645(5) 0.133(4) Uani 1 d .
H22A H 0.3226 0.1318 1.0439 0.200 Uiso 1 calc R
H22B H 0.4285 0.1327 1.0686 0.200 Uiso 1 calc R
H22C H 0.3620 0.0504 1.1096 0.200 Uiso 1 calc R
C23 C 0.4027(5) 0.0068(12) 0.9474(4) 0.118(4) Uani 1 d .
H23A H 0.4045 -0.0692 0.9177 0.178 Uiso 1 calc R
H23B H 0.4604 0.0531 0.9502 0.178 Uiso 1 calc R
H23C H 0.3540 0.0651 0.9288 0.178 Uiso 1 calc R
C24 C 0.7080(4) 0.5663(5) 0.5027(3) 0.0396(14) Uani 1 d .
C25 C 0.7997(4) 0.6121(6) 0.5156(3) 0.0453(14) Uani 1 d .
C26 C 0.8098(4) 0.7498(6) 0.5268(3) 0.0473(15) Uani 1 d .
H26 H 0.8690 0.7842 0.5357 0.057 Uiso 1 calc R
C27 C 0.7361(4) 0.8369(6) 0.5253(3) 0.0447(15) Uani 1 d .
C28 C 0.6481(4) 0.7848(6) 0.5155(3) 0.0445(15) Uani 1 d .
H28 H 0.5977 0.8411 0.5155 0.053 Uiso 1 calc R
C29 C 0.6340(4) 0.6470(6) 0.5053(3) 0.0375(13) Uani 1 d .
C30 C 0.5365(3) 0.5926(6) 0.4989(3) 0.0444(14) Uani 1 d .
H30A H 0.5385 0.5026 0.5170 0.053 Uiso 1 calc R
H30B H 0.5010 0.6458 0.5277 0.053 Uiso 1 calc R
C31 C 0.4872(3) 0.5909(6) 0.4264(3) 0.0404(13) Uani 1 d .
C32 C 0.4367(4) 0.7023(6) 0.4007(3) 0.0504(15) Uani 1 d .
H32 H 0.4328 0.7755 0.4294 0.061 Uiso 1 calc R
C33 C 0.3932(4) 0.7062(6) 0.3349(3) 0.0542(16) Uani 1 d .
C34 C 0.3950(4) 0.5929(7) 0.2951(3) 0.0504(15) Uani 1 d .
H34 H 0.3622 0.5940 0.2510 0.061 Uiso 1 calc R
C35 C 0.4421(4) 0.4779(6) 0.3161(3) 0.0442(14) Uani 1 d .
C36 C 0.4927(3) 0.4847(5) 0.3827(3) 0.0387(13) Uani 1 d .
C37 C 0.8846(4) 0.5207(7) 0.5208(3) 0.0610(17) Uani 1 d .
C38 C 0.9733(4) 0.5938(9) 0.5503(5) 0.113(3) Uani 1 d .
H38A H 1.0229 0.5311 0.5580 0.170 Uiso 1 calc R
H38B H 0.9643 0.6356 0.5933 0.170 Uiso 1 calc R
H38C H 0.9880 0.6601 0.5179 0.170 Uiso 1 calc R
C39 C 0.8731(6) 0.4051(10) 0.5724(4) 0.113(3) Uani 1 d .
H39A H 0.8231 0.3489 0.5537 0.169 Uiso 1 calc R
H39B H 0.8602 0.4411 0.6159 0.169 Uiso 1 calc R
H39C H 0.9288 0.3539 0.5793 0.169 Uiso 1 calc R
C40 C 0.8969(5) 0.4636(12) 0.4508(4) 0.117(4) Uani 1 d .
H40A H 0.8448 0.4093 0.4346 0.176 Uiso 1 calc R
H40B H 0.9517 0.4104 0.4546 0.176 Uiso 1 calc R
H40C H 0.9021 0.5347 0.4186 0.176 Uiso 1 calc R
C41 C 0.7507(4) 0.9847(6) 0.5374(3) 0.0633(18) Uani 1 d .
H41A H 0.7168 1.0334 0.5003 0.095 Uiso 1 calc R
H41B H 0.8150 1.0050 0.5391 0.095 Uiso 1 calc R
H41C H 0.7297 1.0093 0.5805 0.095 Uiso 1 calc R
C42 C 0.3417(4) 0.8309(7) 0.3077(4) 0.081(2) Uani 1 d .
H42A H 0.2769 0.8182 0.3085 0.122 Uiso 1 calc R
H42B H 0.3537 0.8476 0.2610 0.122 Uiso 1 calc R
H42C H 0.3622 0.9054 0.3364 0.122 Uiso 1 calc R
C43 C 0.4352(4) 0.3516(6) 0.2707(3) 0.0463(14) Uani 1 d .
C44 C 0.5290(5) 0.3063(8) 0.2523(3) 0.078(2) Uani 1 d .
H44A H 0.5607 0.3807 0.2354 0.117 Uiso 1 calc R
H44B H 0.5204 0.2389 0.2171 0.117 Uiso 1 calc R
H44C H 0.5647 0.2707 0.2928 0.117 Uiso 1 calc R
C45 C 0.3922(6) 0.2407(7) 0.3094(4) 0.077(2) Uani 1 d .
H45A H 0.3840 0.1633 0.2804 0.116 Uiso 1 calc R
H45B H 0.3336 0.2694 0.3212 0.116 Uiso 1 calc R
H45C H 0.4319 0.2194 0.3509 0.116 Uiso 1 calc R
C46 C 0.3746(5) 0.3762(9) 0.2018(3) 0.081(2) Uani 1 d .
H46A H 0.4025 0.4431 0.1759 0.121 Uiso 1 calc R
H46B H 0.3149 0.4058 0.2108 0.121 Uiso 1 calc R
H46C H 0.3686 0.2952 0.1756 0.121 Uiso 1 calc R
O9 O 0.8827(3) -0.0435(4) 0.1320(2) 0.0655(11) Uani 1 d .
O10 O 0.7385(3) 0.0314(4) 0.1303(2) 0.0613(10) Uani 1 d .
N1 N 0.7873(4) 0.2676(5) 0.1803(3) 0.0571(13) Uani 1 d .
C47 C 0.7789(5) 0.2892(7) 0.2547(3) 0.083(2) Uani 1 d .
H47A H 0.7592 0.3793 0.2629 0.099 Uiso 1 calc R
H47B H 0.7354 0.2273 0.2709 0.099 Uiso 1 calc R
C48 C 0.8721(6) 0.2653(8) 0.2893(4) 0.087(2) Uani 1 d .
H48A H 0.8710 0.2428 0.3376 0.105 Uiso 1 calc R
H48B H 0.9108 0.3428 0.2863 0.105 Uiso 1 calc R
C49 C 0.9060(4) 0.1500(6) 0.2500(3) 0.0638(16) Uani 1 d .
H49A H 0.8869 0.0661 0.2684 0.077 Uiso 1 calc R
H49B H 0.9725 0.1512 0.2526 0.077 Uiso 1 calc R
C50 C 0.8616(4) 0.1697(5) 0.1755(3) 0.0470(13) Uani 1 d .
H50 H 0.9070 0.2066 0.1476 0.056 Uiso 1 calc R
C51 C 0.8218(5) 0.0436(6) 0.1423(3) 0.0506(16) Uani 1 d .
O11 O 0.7249(3) 0.0208(4) 0.3626(2) 0.0663(12) Uani 1 d .
O12 O 0.5797(3) -0.0489(4) 0.3526(3) 0.0778(13) Uani 1 d .
N2 N 0.6180(3) -0.2926(5) 0.3120(2) 0.0496(11) Uani 1 d .
C52 C 0.6021(5) -0.3020(8) 0.2344(3) 0.081(2) Uani 1 d .
H52A H 0.6087 -0.3931 0.2194 0.097 Uiso 1 calc R
H52B H 0.5409 -0.2711 0.2171 0.097 Uiso 1 calc R
C53 C 0.6706(7) -0.2187(11) 0.2093(4) 0.137(5) Uani 1 d .
H53A H 0.6434 -0.1343 0.1937 0.164 Uiso 1 calc R
H53B H 0.6944 -0.2612 0.1704 0.164 Uiso 1 calc R
C54 C 0.7440(4) -0.1969(7) 0.2642(3) 0.078(2) Uani 1 d .
H54A H 0.7730 -0.1114 0.2590 0.094 Uiso 1 calc R
H54B H 0.7901 -0.2662 0.2647 0.094 Uiso 1 calc R
C55 C 0.6977(4) -0.2004(5) 0.3309(3) 0.0540(14) Uani 1 d .
H55 H 0.7397 -0.2367 0.3695 0.065 Uiso 1 calc R
C56 C 0.6611(5) -0.0679(6) 0.3498(3) 0.0528(16) Uani 1 d .
H2AN H 0.557(4) -0.255(7) 0.336(3) 0.09(2) Uiso 1 d .
H2BN H 0.640(4) -0.382(7) 0.336(3) 0.078(19) Uiso 1 d .
H1BN H 0.802(4) 0.354(7) 0.154(3) 0.058(16) Uiso 1 d .
HO9 H 0.846(5) -0.128(9) 0.112(4) 0.11(3) Uiso 1 d .
HO11 H 0.709(5) 0.110(10) 0.382(4) 0.13(3) Uiso 1 d .
H1AN H 0.744(4) 0.243(6) 0.154(3) 0.045(18) Uiso 1 d .

loop_
_atom_site_aniso_label
_atom_site_aniso_U_11
_atom_site_aniso_U_22
_atom_site_aniso_U_33
_atom_site_aniso_U_23
_atom_site_aniso_U_13
_atom_site_aniso_U_12
P1 0.0500(9) 0.0227(7) 0.0441(9) -0.0008(7) 0.0082(7) 0.0001(7)
O1 0.049(2) 0.027(2) 0.044(2) 0.0021(18) 0.0061(17) 0.0020(18)
O2 0.049(2) 0.027(2) 0.043(2) 0.0000(17) 0.0009(17) 0.0036(17)
O3 0.055(2) 0.034(2) 0.048(2) -0.0005(18) 0.0163(18) 0.0015(18)
O4 0.071(3) 0.024(2) 0.063(3) 0.0027(19) 0.005(2) -0.0064(19)
P2 0.0498(9) 0.0246(7) 0.0390(8) -0.0030(6) 0.0073(7) 0.0005(7)
O5 0.052(2) 0.029(2) 0.039(2) 0.0017(17) 0.0082(17) -0.0103(18)
O6 0.062(3) 0.028(2) 0.043(2) 0.0019(17) 0.0080(19) -0.0012(18)
O7 0.049(2) 0.032(2) 0.044(2) 0.0012(16) 0.0152(17) 0.0023(17)
O8 0.072(3) 0.033(2) 0.069(3) -0.002(2) -0.001(2) 0.006(2)
C1 0.039(3) 0.040(3) 0.044(3) 0.006(3) 0.010(2) 0.008(3)
C2 0.042(3) 0.042(3) 0.044(3) 0.006(2) 0.005(2) 0.004(3)
C3 0.041(3) 0.049(4) 0.056(4) -0.004(3) 0.002(3) -0.003(3)
C4 0.037(3) 0.043(4) 0.074(4) 0.002(3) 0.009(3) -0.003(3)
C5 0.036(3) 0.040(4) 0.063(4) 0.012(3) 0.009(3) 0.001(3)
C6 0.037(3) 0.032(3) 0.049(3) 0.007(3) 0.011(2) 0.007(3)
C7 0.046(3) 0.038(3) 0.045(3) 0.007(3) 0.011(3) 0.005(3)
C8 0.048(3) 0.044(4) 0.034(3) 0.007(3) 0.006(2) 0.008(3)
C9 0.051(4) 0.035(3) 0.040(3) 0.009(3) 0.004(3) 0.004(3)
C10 0.065(4) 0.039(3) 0.038(3) 0.007(3) 0.001(3) 0.004(3)
C11 0.045(3) 0.043(4) 0.065(4) 0.000(3) 0.001(3) 0.002(3)
C12 0.049(4) 0.040(3) 0.047(3) 0.001(3) 0.010(3) 0.003(3)
C13 0.046(3) 0.028(3) 0.035(3) 0.005(2) -0.001(3) -0.001(3)
C14 0.052(3) 0.055(4) 0.051(3) 0.017(3) 0.004(3) 0.013(3)
C15 0.089(5) 0.074(5) 0.059(4) 0.016(4) -0.012(3) -0.001(4)
C16 0.077(5) 0.074(5) 0.078(5) 0.017(4) 0.002(4) 0.033(4)
C17 0.077(5) 0.074(5) 0.073(4) 0.042(4) 0.008(4) -0.003(4)
C18 0.072(5) 0.068(5) 0.089(5) -0.004(4) -0.005(4) -0.026(4)
C19 0.067(4) 0.044(4) 0.063(4) 0.016(3) -0.007(3) 0.012(3)
C20 0.044(3) 0.046(4) 0.075(4) -0.009(4) -0.001(3) -0.008(3)
C21 0.063(5) 0.098(7) 0.189(9) 0.038(8) -0.029(5) -0.005(5)
C22 0.076(6) 0.105(8) 0.218(11) -0.081(8) 0.017(6) -0.041(6)
C23 0.091(6) 0.171(11) 0.092(6) 0.025(7) 0.008(4) -0.064(7)
C24 0.050(4) 0.035(3) 0.034(3) -0.005(2) 0.004(3) -0.005(3)
C25 0.045(3) 0.042(4) 0.046(3) -0.009(3) -0.004(3) 0.004(3)
C26 0.045(3) 0.044(4) 0.052(4) -0.011(3) -0.001(3) -0.009(3)
C27 0.055(4) 0.035(3) 0.043(3) -0.012(3) -0.001(3) -0.005(3)
C28 0.057(4) 0.037(3) 0.040(3) -0.009(3) 0.005(3) 0.008(3)
C29 0.048(3) 0.031(3) 0.034(3) -0.010(2) 0.008(2) 0.000(3)
C30 0.047(3) 0.044(3) 0.047(3) -0.012(3) 0.023(3) -0.008(3)
C31 0.033(3) 0.039(3) 0.051(3) -0.004(3) 0.010(2) -0.008(3)
C32 0.049(3) 0.034(3) 0.070(4) -0.004(3) 0.013(3) -0.005(3)
C33 0.042(3) 0.043(4) 0.076(4) 0.006(3) 0.003(3) -0.004(3)
C34 0.047(4) 0.048(4) 0.055(4) 0.004(3) -0.002(3) -0.005(3)
C35 0.046(3) 0.042(3) 0.045(3) -0.001(3) 0.009(3) -0.009(3)
C36 0.038(3) 0.031(3) 0.048(3) 0.007(3) 0.011(2) -0.003(3)
C37 0.051(4) 0.055(4) 0.074(4) -0.014(4) -0.006(3) -0.004(3)
C38 0.053(5) 0.081(6) 0.197(9) -0.008(7) -0.022(5) 0.005(5)
C39 0.093(6) 0.104(8) 0.135(7) 0.048(7) -0.013(5) 0.019(6)
C40 0.077(5) 0.158(10) 0.115(6) -0.043(7) 0.006(5) 0.050(6)
C41 0.071(4) 0.038(4) 0.077(5) -0.010(3) -0.003(4) -0.004(3)
C42 0.071(5) 0.051(4) 0.113(6) 0.000(4) -0.024(4) 0.007(4)
C43 0.053(3) 0.042(3) 0.043(3) -0.008(3) 0.000(2) -0.007(3)
C44 0.087(5) 0.077(5) 0.071(4) -0.030(4) 0.012(4) -0.007(4)
C45 0.119(7) 0.046(4) 0.064(4) -0.008(3) 0.004(4) -0.034(4)
C46 0.092(5) 0.086(5) 0.059(4) -0.017(4) -0.018(4) 0.008(4)
O9 0.072(3) 0.038(2) 0.091(3) -0.017(2) 0.025(2) -0.001(2)
O10 0.064(3) 0.049(2) 0.073(3) -0.002(2) 0.015(2) -0.007(2)
N1 0.066(4) 0.036(3) 0.072(4) 0.005(3) 0.020(3) 0.001(3)
C47 0.123(6) 0.053(4) 0.084(5) 0.007(3) 0.066(5) 0.025(4)
C48 0.137(7) 0.061(5) 0.067(5) -0.014(4) 0.021(5) -0.003(5)
C49 0.066(4) 0.052(4) 0.073(4) -0.003(3) 0.007(3) -0.004(3)
C50 0.062(3) 0.026(3) 0.057(3) 0.000(2) 0.026(3) -0.003(3)
C51 0.070(5) 0.039(4) 0.046(3) -0.002(3) 0.021(3) -0.003(3)
O11 0.075(3) 0.037(2) 0.090(3) -0.015(2) 0.022(2) -0.006(2)
O12 0.071(3) 0.045(3) 0.122(4) -0.011(3) 0.029(3) 0.010(2)
N2 0.057(3) 0.031(2) 0.063(3) 0.007(2) 0.017(2) -0.002(2)
C52 0.098(5) 0.082(5) 0.062(4) 0.008(4) 0.004(4) -0.026(4)
C53 0.183(9) 0.164(10) 0.076(5) -0.049(6) 0.071(6) -0.105(8)
C54 0.078(4) 0.057(4) 0.110(6) -0.019(4) 0.051(4) -0.011(4)
C55 0.059(4) 0.034(3) 0.070(4) 0.000(3) 0.013(3) 0.007(3)
C56 0.069(4) 0.035(3) 0.057(4) 0.007(3) 0.020(3) 0.007(3)

loop_
_atom_type_symbol
_atom_type_description
_atom_type_scat_dispersion_real
_atom_type_scat_dispersion_imag
_atom_type_scat_source
C C 0.0033 0.0016 'International Tables Vol C Tables 4.2.6.8 and 6.1.1.4'
H H 0.0000 0.0000 'International Tables Vol C Tables 4.2.6.8 and 6.1.1.4'
N N 0.0061 0.0033 'International Tables Vol C Tables 4.2.6.8 and 6.1.1.4'
O O 0.0106 0.0060 'International Tables Vol C Tables 4.2.6.8 and 6.1.1.4'
P P 0.1023 0.0942 'International Tables Vol C Tables 4.2.6.8 and 6.1.1.4'

loop_
_geom_angle_atom_site_label_1
_geom_angle_atom_site_label_2
_geom_angle_atom_site_label_3
_geom_angle
O4 P1 O3 120.3(2)
O4 P1 O2 104.3(2)
O3 P1 O2 109.9(2)
O4 P1 O1 105.5(2)
O3 P1 O1 109.8(2)
O2 P1 O1 106.04(19)
C1 O1 P1 122.7(3)
C13 O2 P1 121.6(3)
O8 P2 O7 121.0(2)
O8 P2 O6 105.0(2)
O7 P2 O6 109.6(2)
O8 P2 O5 105.9(2)
O7 P2 O5 108.9(2)
O6 P2 O5 105.29(19)
C36 O5 P2 120.1(3)
C24 O6 P2 121.0(3)
C2 C1 O1 120.8(5)
C2 C1 C6 122.1(5)
O1 C1 C6 117.0(5)
C1 C2 C3 115.8(5)
C1 C2 C14 123.2(5)
C3 C2 C14 120.8(5)
C4 C3 C2 123.8(6)
C5 C4 C3 117.1(6)
C5 C4 C18 121.1(6)
C3 C4 C18 121.8(6)
C6 C5 C4 122.2(5)
C5 C6 C1 118.8(5)
C5 C6 C7 119.3(5)
C1 C6 C7 121.9(5)
C8 C7 C6 113.0(4)
C9 C8 C13 117.8(5)
C9 C8 C7 120.2(6)
C13 C8 C7 122.0(6)
C8 C9 C10 121.9(6)
C11 C10 C9 117.2(6)
C11 C10 C19 122.2(6)
C9 C10 C19 120.6(6)
C10 C11 C12 125.0(6)
C13 C12 C11 114.4(6)
C13 C12 C20 124.4(6)
C11 C12 C20 121.1(6)
C12 C13 C8 123.5(5)
C12 C13 O2 120.4(5)
C8 C13 O2 116.0(5)
C15 C14 C16 106.8(5)
C15 C14 C17 106.9(5)
C16 C14 C17 108.5(6)
C15 C14 C2 112.0(6)
C16 C14 C2 109.4(5)
C17 C14 C2 112.9(5)
C22 C20 C12 111.3(5)
C22 C20 C23 109.8(8)
C12 C20 C23 110.8(5)
C22 C20 C21 106.5(6)
C12 C20 C21 112.5(6)
C23 C20 C21 105.7(6)
C29 C24 O6 117.8(5)
C29 C24 C25 123.0(5)
O6 C24 C25 119.2(5)
C26 C25 C24 115.3(5)
C26 C25 C37 120.6(6)
C24 C25 C37 124.0(6)
C27 C26 C25 123.5(6)
C28 C27 C26 118.2(5)
C28 C27 C41 120.3(6)
C26 C27 C41 121.4(6)
C27 C28 C29 120.7(6)
C24 C29 C28 119.1(6)
C24 C29 C30 121.9(5)
C28 C29 C30 119.0(5)
C31 C30 C29 114.8(4)
C36 C31 C32 117.9(5)
C36 C31 C30 122.1(5)
C32 C31 C30 119.9(5)
C33 C32 C31 121.7(6)
C32 C33 C34 117.8(6)
C32 C33 C42 120.4(6)
C34 C33 C42 121.8(6)
C33 C34 C35 124.6(6)
C34 C35 C36 114.7(5)
C34 C35 C43 121.6(5)
C36 C35 C43 123.7(5)
C31 C36 O5 117.8(5)
C31 C36 C35 122.8(5)
O5 C36 C35 119.2(5)
C40 C37 C25 110.6(5)
C40 C37 C38 109.2(6)
C25 C37 C38 112.2(6)
C40 C37 C39 109.3(7)
C25 C37 C39 109.8(5)
C38 C37 C39 105.6(6)
C45 C43 C44 109.5(6)
C45 C43 C46 108.6(6)
C44 C43 C46 106.4(5)
C45 C43 C35 108.8(5)
C44 C43 C35 112.4(5)
C46 C43 C35 111.0(5)
C50 N1 C47 108.0(5)
C48 C47 N1 103.9(5)
C47 C48 C49 103.9(6)
C48 C49 C50 104.7(5)
N1 C50 C51 109.7(5)
N1 C50 C49 104.9(4)
C51 C50 C49 113.2(5)
O10 C51 O9 126.8(6)
O10 C51 C50 119.6(6)
O9 C51 C50 113.6(6)
C55 N2 C52 107.8(4)
C53 C52 N2 106.0(6)
C52 C53 C54 109.1(7)
C53 C54 C55 104.9(5)
C56 C55 N2 108.6(5)
C56 C55 C54 113.2(5)
N2 C55 C54 102.5(5)
O12 C56 O11 124.9(6)
O12 C56 C55 122.2(6)
O11 C56 C55 112.9(6)

loop_
_geom_bond_atom_site_label_1
_geom_bond_atom_site_label_2
_geom_bond_distance
P1 O4 1.480(4)
P1 O3 1.480(4)
P1 O2 1.599(4)
P1 O1 1.607(4)
O1 C1 1.402(6)
O2 C13 1.416(6)
P2 O8 1.468(4)
P2 O7 1.480(4)
P2 O6 1.604(4)
P2 O5 1.610(4)
O5 C36 1.408(6)
O6 C24 1.410(7)
C1 C2 1.392(7)
C1 C6 1.406(7)
C2 C3 1.399(8)
C2 C14 1.539(8)
C3 C4 1.393(8)
C4 C5 1.386(8)
C4 C18 1.498(9)
C5 C6 1.365(8)
C6 C7 1.515(7)
C7 C8 1.513(7)
C8 C9 1.376(8)
C8 C13 1.400(8)
C9 C10 1.381(8)
C10 C11 1.379(8)
C10 C19 1.504(8)
C11 C12 1.390(8)
C12 C13 1.387(7)
C12 C20 1.529(8)
C14 C15 1.514(8)
C14 C16 1.527(9)
C14 C17 1.535(8)
C20 C22 1.500(10)
C20 C23 1.531(9)
C20 C21 1.538(9)
C24 C29 1.361(8)
C24 C25 1.413(7)
C25 C26 1.406(8)
C25 C37 1.539(8)
C26 C27 1.388(8)
C27 C28 1.383(7)
C27 C41 1.516(8)
C28 C29 1.411(8)
C29 C30 1.520(7)
C30 C31 1.504(7)
C31 C36 1.375(8)
C31 C32 1.400(8)
C32 C33 1.360(8)
C33 C34 1.380(9)
C33 C42 1.524(9)
C34 C35 1.384(8)
C35 C36 1.413(7)
C35 C43 1.542(8)
C37 C40 1.510(9)
C37 C38 1.541(9)
C37 C39 1.558(11)
C43 C45 1.523(9)
C43 C44 1.531(8)
C43 C46 1.535(7)
O9 C51 1.284(7)
O10 C51 1.219(7)
N1 C50 1.479(7)
N1 C47 1.484(8)
C47 C48 1.465(9)
C48 C49 1.505(9)
C49 C50 1.528(8)
C50 C51 1.507(8)
O11 C56 1.293(8)
O12 C56 1.215(7)
N2 C55 1.501(7)
N2 C52 1.502(7)
C52 C53 1.436(9)
C53 C54 1.437(10)
C54 C55 1.536(8)
C55 C56 1.498(8)

loop_
_geom_hbond_atom_site_label_D
_geom_hbond_atom_site_label_H
_geom_hbond_atom_site_label_A
_geom_hbond_distance_DH
_geom_hbond_distance_HA
_geom_hbond_distance_DA
_geom_hbond_angle_DHA
_geom_hbond_site_symmetry_A
O11 HO11 O8 1.01(10) 1.48(10) 2.488(6) 179(8) .
O9 HO9 O4 1.05(9) 1.45(9) 2.483(6) 165(7) 2_646
N1 H1AN O10 0.80(5) 2.18(6) 2.633(7) 116(5) .
N1 H1BN O3 1.04(6) 1.60(7) 2.597(6) 159(5) 2_656
N2 H2AN O12 1.13(7) 2.12(7) 2.656(6) 106(4) .
N2 H2BN O7 1.04(7) 1.60(7) 2.631(6) 170(5) 1_545
